data_4031159
loop_
_publ_author_name
'Di Iorio, Nicola'
'Righi, Paolo'
'Ranieri, Silvia'
'Mazzanti, Andrea'
'Margutta, Riccardo G.'
'Bencivenni, Giorgio'

_publ_contact_author
;
Prof. Dr. Andrea Mazzanti
University of Bologna
Department of Industrial Chemistry "Toso Montanari"
Viale Risorgimento 4
40136 Bologna
Italy
;
_publ_section_title
;
 Vinylogous Reactivity of Oxindoles Bearing Nonsymmetric 3-Alkylidene
 Groups.
;
_journal_issue 14
_journal_name_full 'The Journal of organic chemistry'
_journal_page_first 7158
_journal_page_last 7171
_journal_paper_doi 10.1021/acs.joc.5b01022
_journal_volume 80
_journal_year 2015
_chemical_absolute_configuration ad
_chemical_formula_sum 'C23 H24 Br N2 O5.5'
_chemical_formula_weight 496.35
_chemical_name_common 'Compound 5bh'
_chemical_name_systematic
; 
 ? 
;
_space_group_IT_number 5
_symmetry_cell_setting monoclinic
_symmetry_space_group_name_Hall 'C 2y'
_symmetry_space_group_name_H-M 'C 1 2 1'
_atom_sites_solution_hydrogens geom
_atom_sites_solution_primary direct
_atom_sites_solution_secondary difmap
_audit_creation_date 09/06/2013
_audit_creation_method SHELXL-97
_audit_update_record 07/22/2014
_cell_angle_alpha 90.00
_cell_angle_beta 121.3460(10)
_cell_angle_gamma 90.00
_cell_formula_units_Z 4
_cell_length_a 15.584(2)
_cell_length_b 12.3431(19)
_cell_length_c 13.574(2)
_cell_measurement_temperature 296(2)
_cell_volume 2229.9(6)
_computing_structure_refinement 'SHELXL-97 (Sheldrick, 2008)'
_computing_structure_solution 'SHELXS-97 (Sheldrick, 2008)'
_diffrn_ambient_temperature 296(2)
_diffrn_measured_fraction_theta_full 0.996
_diffrn_measured_fraction_theta_max 0.996
_diffrn_measurement_device_type 'CCD area detector'
_diffrn_measurement_method 'phi and omega scans'
_diffrn_radiation_monochromator graphite
_diffrn_radiation_source 'fine-focus sealed tube'
_diffrn_radiation_type MoK\a
_diffrn_radiation_wavelength 0.71073
_diffrn_reflns_av_R_equivalents 0.0309
_diffrn_reflns_av_sigmaI/netI 0.0295
_diffrn_reflns_limit_h_max 19
_diffrn_reflns_limit_h_min -19
_diffrn_reflns_limit_k_max 15
_diffrn_reflns_limit_k_min -15
_diffrn_reflns_limit_l_max 17
_diffrn_reflns_limit_l_min -17
_diffrn_reflns_number 12500
_diffrn_reflns_theta_full 27.00
_diffrn_reflns_theta_max 27.00
_diffrn_reflns_theta_min 1.76
_exptl_absorpt_coefficient_mu 1.883
_exptl_absorpt_correction_T_max 0.7654
_exptl_absorpt_correction_T_min 0.5196
_exptl_absorpt_correction_type empirical
_exptl_absorpt_process_details 'Bruker SADABS'
_exptl_crystal_colour colorless
_exptl_crystal_density_diffrn 1.479
_exptl_crystal_density_method 'not measured'
_exptl_crystal_description brick
_exptl_crystal_F_000 1020
_exptl_crystal_size_max 0.40
_exptl_crystal_size_mid 0.35
_exptl_crystal_size_min 0.15
_refine_diff_density_max 0.297
_refine_diff_density_min -0.328
_refine_diff_density_rms 0.039
_refine_ls_abs_structure_details 'Flack H D (1983), Acta Cryst. A39, 876-881'
_refine_ls_abs_structure_Flack -0.006(7)
_refine_ls_extinction_method none
_refine_ls_goodness_of_fit_ref 1.048
_refine_ls_hydrogen_treatment mixed
_refine_ls_matrix_type full
_refine_ls_number_parameters 291
_refine_ls_number_reflns 4821
_refine_ls_number_restraints 1
_refine_ls_restrained_S_all 1.048
_refine_ls_R_factor_all 0.0402
_refine_ls_R_factor_gt 0.0356
_refine_ls_shift/su_max 0.001
_refine_ls_shift/su_mean 0.000
_refine_ls_structure_factor_coef Fsqd
_refine_ls_weighting_details 'calc w=1/[\s^2^(Fo^2^)+(0.0501P)^2^+0.7594P] where P=(Fo^2^+2Fc^2^)/3'
_refine_ls_weighting_scheme calc
_refine_ls_wR_factor_gt 0.0901
_refine_ls_wR_factor_ref 0.0929
_reflns_number_gt 4363
_reflns_number_total 4821
_reflns_threshold_expression >2sigma(I)
_cod_data_source_file jo5b01022_si_002.cif
_cod_data_source_block oxaindolo-bromo
_cod_depositor_comments 'Adding full bibliography for 4031159.cif.'
_cod_original_cell_volume 2229.8(6)
_cod_original_sg_symbol_H-M C2
_cod_original_formula_sum 'C23 H24 Br N2 O5.50'
_cod_database_code 4031159

loop_
_symmetry_equiv_pos_as_xyz
'x, y, z'
'-x, y, -z'
'x+1/2, y+1/2, z'
'-x+1/2, y+1/2, -z'

loop_
_atom_site_label
_atom_site_type_symbol
_atom_site_fract_x
_atom_site_fract_y
_atom_site_fract_z
_atom_site_U_iso_or_equiv
_atom_site_adp_type
_atom_site_occupancy
_atom_site_symmetry_multiplicity
_atom_site_calc_flag
_atom_site_refinement_flags
Br1 Br 0.65202(3) 1.12283(3) 0.60976(3) 0.07891(13) Uani 1 1 d .
C1 C 0.77160(17) 0.77223(19) 1.06867(19) 0.0400(5) Uani 1 1 d .
C2 C 0.72198(17) 0.82727(18) 1.12453(19) 0.0409(5) Uani 1 1 d .
C3 C 0.89470(17) 0.8540(2) 1.2393(2) 0.0434(5) Uani 1 1 d .
C4 C 0.87965(17) 0.7947(2) 1.1436(2) 0.0435(5) Uani 1 1 d .
C5 C 0.9638(2) 0.7688(3) 1.1370(3) 0.0569(6) Uani 1 1 d .
H5 H 0.9569 0.7288 1.0752 0.068 Uiso 1 1 calc R
C6 C 1.0575(2) 0.8033(3) 1.2234(3) 0.0700(8) Uani 1 1 d .
H6 H 1.1133 0.7882 1.2179 0.084 Uiso 1 1 calc R
C9 C 0.72234(19) 0.7119(2) 0.9719(2) 0.0442(5) Uani 1 1 d .
C10 C 0.6119(2) 0.6828(2) 0.9133(2) 0.0448(5) Uani 1 1 d .
H10 H 0.5811 0.7273 0.9466 0.054 Uiso 1 1 calc R
C11 C 0.55415(19) 0.7021(2) 0.7809(2) 0.0443(5) Uani 1 1 d .
H11 H 0.5685 0.6412 0.7453 0.053 Uiso 1 1 calc R
C12 C 0.58062(17) 0.8060(2) 0.74332(18) 0.0433(5) Uani 1 1 d .
C13 C 0.5713(2) 0.9074(2) 0.7812(2) 0.0505(6) Uani 1 1 d .
H13 H 0.5517 0.9122 0.8350 0.061 Uiso 1 1 calc R
C14 C 0.5907(2) 1.0018(2) 0.7406(3) 0.0566(7) Uani 1 1 d .
H14 H 0.5824 1.0692 0.7652 0.068 Uiso 1 1 calc R
C15 C 0.6222(2) 0.9939(2) 0.6636(2) 0.0512(6) Uani 1 1 d .
C16 C 0.6336(2) 0.8956(3) 0.6250(3) 0.0615(7) Uani 1 1 d .
H16 H 0.6552 0.8917 0.5728 0.074 Uiso 1 1 calc R
C17 C 0.6124(2) 0.8021(2) 0.6648(2) 0.0543(6) Uani 1 1 d .
H17 H 0.6196 0.7352 0.6384 0.065 Uiso 1 1 calc R
C18 C 0.4416(2) 0.7004(3) 0.7378(2) 0.0539(6) Uani 1 1 d .
H18A H 0.4249 0.6327 0.7601 0.065 Uiso 1 1 calc R
H18B H 0.4261 0.7591 0.7736 0.065 Uiso 1 1 calc R
C19 C 0.6042(3) 0.5626(3) 0.9391(3) 0.0650(8) Uani 1 1 d .
H19A H 0.5341 0.5412 0.8945 0.078 Uiso 1 1 calc R
H19B H 0.6402 0.5194 0.9125 0.078 Uiso 1 1 calc R
N1 N 0.79926(14) 0.87668(16) 1.22553(16) 0.0414(4) Uani 1 1 d .
N2 N 0.38011(19) 0.7121(2) 0.6106(2) 0.0596(6) Uani 1 1 d .
O1 O 0.63369(13) 0.83220(18) 1.09350(16) 0.0576(5) Uani 1 1 d .
O2 O 0.4005(2) 0.6554(2) 0.55232(19) 0.0911(8) Uani 1 1 d .
O3 O 0.3130(2) 0.7775(3) 0.5703(2) 0.0915(8) Uani 1 1 d .
C7 C 1.0699(2) 0.8596(3) 1.3172(3) 0.0703(8) Uani 1 1 d .
H7 H 1.1341 0.8799 1.3751 0.084 Uiso 1 1 calc R
C8 C 0.9884(2) 0.8866(3) 1.3275(2) 0.0602(7) Uani 1 1 d .
H8 H 0.9965 0.9249 1.3908 0.072 Uiso 1 1 calc R
C20 C 0.7880(2) 0.9373(2) 1.3053(2) 0.0514(6) Uani 1 1 d .
O4 O 0.69703(15) 0.97211(18) 1.26387(17) 0.0602(5) Uani 1 1 d .
O5 O 0.8548(2) 0.9530(4) 1.3997(3) 0.1319(18) Uani 1 1 d .
C21 C 0.6801(3) 1.0354(3) 1.3422(3) 0.0738(9) Uani 1 1 d .
H21A H 0.6110 1.0574 1.3036 0.111 Uiso 1 1 calc R
H21B H 0.7224 1.0984 1.3664 0.111 Uiso 1 1 calc R
H21C H 0.6957 0.9923 1.4084 0.111 Uiso 1 1 calc R
C22 C 0.6437(3) 0.5359(3) 1.0620(3) 0.0769(10) Uani 1 1 d .
H22A H 0.6162 0.5853 1.0930 0.115 Uiso 1 1 calc R
H22B H 0.7156 0.5418 1.1047 0.115 Uiso 1 1 calc R
H22C H 0.6248 0.4632 1.0677 0.115 Uiso 1 1 calc R
C23 C 0.7796(3) 0.6598(3) 0.9227(3) 0.0704(9) Uani 1 1 d .
H23A H 0.8066 0.7150 0.8967 0.106 Uiso 1 1 calc R
H23B H 0.7351 0.6143 0.8588 0.106 Uiso 1 1 calc R
H23C H 0.8334 0.6169 0.9811 0.106 Uiso 1 1 calc R
O100 O 0.0000 0.5255(3) 0.0000 0.0943(14) Uani 1 2 d S
H100 H 0.051(3) 0.495(4) 0.043(4) 0.096(15) Uiso 1 1 d .

loop_
_atom_site_aniso_label
_atom_site_aniso_U_11
_atom_site_aniso_U_22
_atom_site_aniso_U_33
_atom_site_aniso_U_23
_atom_site_aniso_U_13
_atom_site_aniso_U_12
Br1 0.0959(2) 0.06626(18) 0.0815(2) 0.00016(17) 0.05096(19) -0.02282(18)
C1 0.0415(11) 0.0417(11) 0.0381(11) 0.0024(9) 0.0215(9) 0.0045(9)
C2 0.0428(12) 0.0416(11) 0.0336(11) -0.0021(8) 0.0165(9) 0.0024(9)
C3 0.0405(12) 0.0467(12) 0.0369(11) 0.0067(9) 0.0158(9) 0.0038(9)
C4 0.0422(11) 0.0446(12) 0.0410(11) 0.0068(10) 0.0197(9) 0.0038(10)
C5 0.0478(14) 0.0663(17) 0.0610(16) 0.0046(13) 0.0314(13) 0.0083(12)
C6 0.0453(14) 0.089(2) 0.077(2) 0.0090(19) 0.0329(14) 0.0101(15)
C9 0.0485(13) 0.0485(12) 0.0359(11) -0.0024(9) 0.0221(10) 0.0039(10)
C10 0.0516(13) 0.0505(14) 0.0334(11) -0.0081(9) 0.0227(10) -0.0034(10)
C11 0.0499(13) 0.0482(12) 0.0336(11) -0.0093(9) 0.0208(10) -0.0063(10)
C12 0.0403(11) 0.0540(13) 0.0332(10) -0.0081(10) 0.0174(9) -0.0059(10)
C13 0.0597(15) 0.0539(14) 0.0508(14) -0.0110(11) 0.0378(13) -0.0076(11)
C14 0.0626(16) 0.0488(14) 0.0641(17) -0.0113(12) 0.0370(14) -0.0059(12)
C15 0.0504(14) 0.0535(14) 0.0498(14) -0.0046(11) 0.0262(12) -0.0117(11)
C16 0.0781(19) 0.0680(18) 0.0555(15) -0.0089(13) 0.0466(15) -0.0111(14)
C17 0.0706(17) 0.0539(14) 0.0463(13) -0.0135(11) 0.0360(13) -0.0045(12)
C18 0.0529(15) 0.0681(17) 0.0366(12) -0.0016(11) 0.0204(11) -0.0146(12)
C19 0.082(2) 0.0540(16) 0.0499(16) -0.0013(13) 0.0285(15) -0.0083(14)
N1 0.0419(10) 0.0462(10) 0.0310(9) -0.0036(8) 0.0153(8) 0.0002(8)
N2 0.0585(14) 0.0641(14) 0.0413(12) -0.0003(11) 0.0155(11) -0.0229(12)
O1 0.0407(9) 0.0770(14) 0.0500(10) -0.0254(9) 0.0200(8) -0.0018(8)
O2 0.1094(19) 0.100(2) 0.0408(11) -0.0170(12) 0.0232(12) -0.0165(15)
O3 0.0740(15) 0.104(2) 0.0731(15) 0.0321(15) 0.0217(13) 0.0082(15)
C7 0.0385(13) 0.093(2) 0.0625(18) 0.0053(17) 0.0142(13) -0.0048(14)
C8 0.0483(14) 0.0744(19) 0.0436(13) -0.0002(13) 0.0140(12) -0.0013(13)
C20 0.0494(14) 0.0516(13) 0.0378(12) -0.0120(10) 0.0119(11) 0.0012(11)
O4 0.0551(11) 0.0734(13) 0.0500(10) -0.0180(9) 0.0258(9) 0.0021(9)
O5 0.0708(17) 0.202(4) 0.0747(19) -0.080(2) 0.0041(15) 0.0307(19)
C21 0.073(2) 0.074(2) 0.078(2) -0.0353(17) 0.0417(18) -0.0039(16)
C22 0.081(2) 0.080(2) 0.0560(18) 0.0123(16) 0.0260(16) -0.0115(18)
C23 0.0655(17) 0.094(2) 0.0553(16) -0.0187(15) 0.0343(14) 0.0137(15)
O100 0.060(2) 0.069(2) 0.134(4) 0.000 0.036(3) 0.000

loop_
_atom_type_symbol
_atom_type_description
_atom_type_scat_dispersion_real
_atom_type_scat_dispersion_imag
_atom_type_scat_source
C C 0.0033 0.0016 'International Tables Vol C Tables 4.2.6.8 and 6.1.1.4'
H H 0.0000 0.0000 'International Tables Vol C Tables 4.2.6.8 and 6.1.1.4'
N N 0.0061 0.0033 'International Tables Vol C Tables 4.2.6.8 and 6.1.1.4'
O O 0.0106 0.0060 'International Tables Vol C Tables 4.2.6.8 and 6.1.1.4'
Br Br -0.2901 2.4595 'International Tables Vol C Tables 4.2.6.8 and 6.1.1.4'

loop_
_geom_angle_atom_site_label_1
_geom_angle_atom_site_label_2
_geom_angle_atom_site_label_3
_geom_angle
C9 C1 C4 130.1(2)
C9 C1 C2 124.1(2)
C4 C1 C2 105.72(19)
O1 C2 N1 123.9(2)
O1 C2 C1 129.6(2)
N1 C2 C1 106.49(19)
C8 C3 C4 123.2(2)
C8 C3 N1 128.0(2)
C4 C3 N1 108.7(2)
C5 C4 C3 118.0(2)
C5 C4 C1 133.4(2)
C3 C4 C1 108.6(2)
C6 C5 C4 119.2(3)
C6 C5 H5 120.4
C4 C5 H5 120.4
C7 C6 C5 121.3(3)
C7 C6 H6 119.3
C5 C6 H6 119.3
C1 C9 C23 119.9(2)
C1 C9 C10 123.8(2)
C23 C9 C10 116.0(2)
C9 C10 C19 108.0(3)
C9 C10 C11 112.7(2)
C19 C10 C11 110.0(2)
C9 C10 H10 108.7
C19 C10 H10 108.7
C11 C10 H10 108.7
C12 C11 C18 109.9(2)
C12 C11 C10 115.08(19)
C18 C11 C10 107.4(2)
C12 C11 H11 108.1
C18 C11 H11 108.1
C10 C11 H11 108.1
C13 C12 C17 117.5(2)
C13 C12 C11 122.7(2)
C17 C12 C11 119.8(2)
C14 C13 C12 121.6(2)
C14 C13 H13 119.2
C12 C13 H13 119.2
C15 C14 C13 118.8(3)
C15 C14 H14 120.6
C13 C14 H14 120.6
C16 C15 C14 121.6(3)
C16 C15 Br1 119.1(2)
C14 C15 Br1 119.3(2)
C15 C16 C17 118.9(2)
C15 C16 H16 120.5
C17 C16 H16 120.5
C16 C17 C12 121.5(3)
C16 C17 H17 119.2
C12 C17 H17 119.2
N2 C18 C11 111.2(2)
N2 C18 H18A 109.4
C11 C18 H18A 109.4
N2 C18 H18B 109.4
C11 C18 H18B 109.4
H18A C18 H18B 108.0
C22 C19 C10 115.6(3)
C22 C19 H19A 108.4
C10 C19 H19A 108.4
C22 C19 H19B 108.4
C10 C19 H19B 108.4
H19A C19 H19B 107.4
C20 N1 C2 126.6(2)
C20 N1 C3 123.1(2)
C2 N1 C3 110.33(18)
O3 N2 O2 123.3(3)
O3 N2 C18 118.5(3)
O2 N2 C18 118.2(3)
C6 C7 C8 121.3(3)
C6 C7 H7 119.3
C8 C7 H7 119.3
C3 C8 C7 116.9(3)
C3 C8 H8 121.5
C7 C8 H8 121.5
O5 C20 O4 124.6(3)
O5 C20 N1 122.4(3)
O4 C20 N1 113.0(2)
C20 O4 C21 115.8(2)
O4 C21 H21A 109.5
O4 C21 H21B 109.5
H21A C21 H21B 109.5
O4 C21 H21C 109.5
H21A C21 H21C 109.5
H21B C21 H21C 109.5
C19 C22 H22A 109.5
C19 C22 H22B 109.5
H22A C22 H22B 109.5
C19 C22 H22C 109.5
H22A C22 H22C 109.5
H22B C22 H22C 109.5
C9 C23 H23A 109.5
C9 C23 H23B 109.5
H23A C23 H23B 109.5
C9 C23 H23C 109.5
H23A C23 H23C 109.5
H23B C23 H23C 109.5

loop_
_geom_bond_atom_site_label_1
_geom_bond_atom_site_label_2
_geom_bond_distance
Br1 C15 1.907(3)
C1 C9 1.349(3)
C1 C4 1.471(3)
C1 C2 1.498(3)
C2 O1 1.213(3)
C2 N1 1.409(3)
C3 C8 1.382(4)
C3 C4 1.400(4)
C3 N1 1.427(3)
C4 C5 1.398(4)
C5 C6 1.380(5)
C5 H5 0.9300
C6 C7 1.374(5)
C6 H6 0.9300
C9 C23 1.509(4)
C9 C10 1.517(4)
C10 C19 1.544(4)
C10 C11 1.553(3)
C10 H10 0.9800
C11 C12 1.515(4)
C11 C18 1.533(4)
C11 H11 0.9800
C12 C13 1.389(4)
C12 C17 1.390(3)
C13 C14 1.386(4)
C13 H13 0.9300
C14 C15 1.370(4)
C14 H14 0.9300
C15 C16 1.369(4)
C16 C17 1.385(4)
C16 H16 0.9300
C17 H17 0.9300
C18 N2 1.482(3)
C18 H18A 0.9700
C18 H18B 0.9700
C19 C22 1.483(5)
C19 H19A 0.9700
C19 H19B 0.9700
N1 C20 1.400(3)
N2 O3 1.204(4)
N2 O2 1.215(4)
C7 C8 1.387(5)
C7 H7 0.9300
C8 H8 0.9300
C20 O5 1.173(3)
C20 O4 1.296(3)
O4 C21 1.449(3)
C21 H21A 0.9600
C21 H21B 0.9600
C21 H21C 0.9600
C22 H22A 0.9600
C22 H22B 0.9600
C22 H22C 0.9600
C23 H23A 0.9600
C23 H23B 0.9600
C23 H23C 0.9600
O100 H100 0.80(5)

loop_
_geom_hbond_atom_site_label_D
_geom_hbond_atom_site_label_H
_geom_hbond_atom_site_label_A
_geom_hbond_distance_DH
_geom_hbond_distance_HA
_geom_hbond_distance_DA
_geom_hbond_angle_DHA
_geom_hbond_site_symmetry_A
O100 H100 O4 0.80(5) 2.67(5) 3.354(2) 144(5) 3_444
O100 H100 O1 0.80(5) 2.29(5) 2.982(4) 146(5) 3_444

loop_
_geom_torsion_atom_site_label_1
_geom_torsion_atom_site_label_2
_geom_torsion_atom_site_label_3
_geom_torsion_atom_site_label_4
_geom_torsion
C9 C1 C2 O1 -3.4(4)
C4 C1 C2 O1 179.1(3)
C9 C1 C2 N1 177.1(2)
C4 C1 C2 N1 -0.4(2)
C8 C3 C4 C5 -0.8(4)
N1 C3 C4 C5 176.7(2)
C8 C3 C4 C1 178.9(2)
N1 C3 C4 C1 -3.6(3)
C9 C1 C4 C5 4.8(5)
C2 C1 C4 C5 -177.9(3)
C9 C1 C4 C3 -174.8(2)
C2 C1 C4 C3 2.5(3)
C3 C4 C5 C6 -0.8(4)
C1 C4 C5 C6 179.6(3)
C4 C5 C6 C7 2.0(5)
C4 C1 C9 C23 -3.1(4)
C2 C1 C9 C23 -180.0(3)
C4 C1 C9 C10 170.7(2)
C2 C1 C9 C10 -6.1(4)
C1 C9 C10 C19 -105.4(3)
C23 C9 C10 C19 68.6(3)
C1 C9 C10 C11 132.8(2)
C23 C9 C10 C11 -53.2(3)
C9 C10 C11 C12 -42.0(3)
C19 C10 C11 C12 -162.6(3)
C9 C10 C11 C18 -164.7(2)
C19 C10 C11 C18 74.7(3)
C18 C11 C12 C13 63.9(3)
C10 C11 C12 C13 -57.5(3)
C18 C11 C12 C17 -113.9(3)
C10 C11 C12 C17 124.8(2)
C17 C12 C13 C14 1.4(4)
C11 C12 C13 C14 -176.4(3)
C12 C13 C14 C15 -1.7(4)
C13 C14 C15 C16 0.9(5)
C13 C14 C15 Br1 -178.6(2)
C14 C15 C16 C17 0.1(5)
Br1 C15 C16 C17 179.7(2)
C15 C16 C17 C12 -0.4(4)
C13 C12 C17 C16 -0.4(4)
C11 C12 C17 C16 177.5(3)
C12 C11 C18 N2 57.3(3)
C10 C11 C18 N2 -176.8(2)
C9 C10 C19 C22 64.8(4)
C11 C10 C19 C22 -171.7(3)
O1 C2 N1 C20 0.5(4)
C1 C2 N1 C20 -180.0(2)
O1 C2 N1 C3 178.7(2)
C1 C2 N1 C3 -1.7(3)
C8 C3 N1 C20 -1.0(4)
C4 C3 N1 C20 -178.3(2)
C8 C3 N1 C2 -179.2(3)
C4 C3 N1 C2 3.4(3)
C11 C18 N2 O3 -131.5(3)
C11 C18 N2 O2 48.1(3)
C5 C6 C7 C8 -1.8(6)
C4 C3 C8 C7 1.1(4)
N1 C3 C8 C7 -175.9(3)
C6 C7 C8 C3 0.2(5)
C2 N1 C20 O5 160.5(4)
C3 N1 C20 O5 -17.5(5)
C2 N1 C20 O4 -18.8(4)
C3 N1 C20 O4 163.2(2)
O5 C20 O4 C21 0.6(6)
N1 C20 O4 C21 179.9(3)
